data_7012374
loop_
_publ_author_name
'Evans, David J.'
'Hill, Michael S.'
'Hitchcock, Peter B.'

_publ_section_title
;
 Tuning low-coordinate metal environments: high spin d5--d7 complexes
 supported by bis(phosphinimino)methyl ligation
;
_journal_issue 4
_journal_name_full 'Dalton Transactions'
_journal_page_first 570
_journal_paper_doi 10.1039/b210467a
_journal_year 2003
_chemical_compound_source 'synthesis as described'
_chemical_formula_moiety 'C49 H61 Mn N3 P2 Si2'
_chemical_formula_sum 'C49 H61 Mn N3 P2 Si2'
_chemical_formula_weight 865.07
_chemical_name_common '[Mn{N(SiMe3)2}{MesNPPh2CHPPh2NMes}]'
_space_group_IT_number 33
_symmetry_cell_setting orthorhombic
_symmetry_Int_Tables_number 33
_symmetry_space_group_name_Hall 'P 2c -2n'
_symmetry_space_group_name_H-M 'P n a 21'
_atom_sites_solution_hydrogens geom
_atom_sites_solution_primary direct
_atom_sites_solution_secondary difmap
_audit_conform_dict_location ftp://ftp.iucr.org/pub/cif_core.dic
_audit_conform_dict_name cif_core.dic
_audit_conform_dict_version 2.2
_audit_creation_date 2002-04-16T14:03:49-00:00
_audit_creation_method 'WinGX routine CIF_UPDATE'
_cell_angle_alpha 90
_cell_angle_beta 90
_cell_angle_gamma 90
_cell_formula_units_Z 4
_cell_length_a 23.9011(4)
_cell_length_b 15.5577(3)
_cell_length_c 12.6739(2)
_cell_measurement_reflns_used 39974
_cell_measurement_temperature 173(2)
_cell_measurement_theta_max 24.713
_cell_measurement_theta_min 1.018
_cell_measurement_wavelength 0.71073
_cell_volume 4712.74(14)
_computing_cell_refinement 'HKL Scalepack (Otwinowski & Minor 1997)'
_computing_data_collection 'Collect (Nonius BV, 1997-2000)'
_computing_data_reduction 'HKL Denzo and Scalepack (Otwinowski & Minor 1997)'
_computing_molecular_graphics 'Ortep-3 for Windows (Farrugia, 1997)'
_computing_publication_material 'WinGX publication routines (Farrugia, 1999)'
_computing_structure_refinement 'SHELXL-97 (Sheldrick, 1997)'
_computing_structure_solution 'SHELXS-97 (Sheldrick, 1997)'
_diffrn_ambient_temperature 173(2)
_diffrn_measured_fraction_theta_full 0.953
_diffrn_measured_fraction_theta_max 0.953
_diffrn_measurement_device '95mm CCD camera on \k-goniostat'
_diffrn_measurement_device_type KappaCCD
_diffrn_measurement_method CCD
_diffrn_radiation_monochromator graphite
_diffrn_radiation_probe x-ray
_diffrn_radiation_type MoK\a
_diffrn_radiation_wavelength 0.71073
_diffrn_reflns_av_R_equivalents 0.0575
_diffrn_reflns_av_unetI/netI 0.0513
_diffrn_reflns_limit_h_max 27
_diffrn_reflns_limit_h_min -26
_diffrn_reflns_limit_k_max 17
_diffrn_reflns_limit_k_min -16
_diffrn_reflns_limit_l_max 14
_diffrn_reflns_limit_l_min -14
_diffrn_reflns_number 30367
_diffrn_reflns_theta_full 24.69
_diffrn_reflns_theta_max 24.69
_diffrn_reflns_theta_min 3.77
_exptl_absorpt_coefficient_mu 0.435
_exptl_absorpt_correction_T_max 0.908
_exptl_absorpt_correction_T_min 0.846
_exptl_absorpt_correction_type multi-scan
_exptl_absorpt_process_details
;
[c.f. r.h. blessing, acta cryst. (1995), a51, 33-38]
;
_exptl_crystal_colour colourless
_exptl_crystal_density_diffrn 1.219
_exptl_crystal_density_method 'not measured'
_exptl_crystal_description prism
_exptl_crystal_F_000 1836
_exptl_crystal_size_max 0.3
_exptl_crystal_size_mid 0.3
_exptl_crystal_size_min 0.25
_refine_diff_density_max 0.199
_refine_diff_density_min -0.239
_refine_diff_density_rms 0.043
_refine_ls_abs_structure_details 'Flack H D (1983), Acta Cryst. A39, 876-881'
_refine_ls_abs_structure_Flack -0.021(14)
_refine_ls_extinction_method none
_refine_ls_goodness_of_fit_ref 1.016
_refine_ls_hydrogen_treatment mixed
_refine_ls_matrix_type full
_refine_ls_number_parameters 528
_refine_ls_number_reflns 7304
_refine_ls_number_restraints 1
_refine_ls_restrained_S_all 1.016
_refine_ls_R_factor_all 0.0463
_refine_ls_R_factor_gt 0.0354
_refine_ls_shift/su_max 0.001
_refine_ls_shift/su_mean 0
_refine_ls_structure_factor_coef Fsqd
_refine_ls_weighting_details 'calc w=1/[\s^2^(Fo^2^)+(0.0210P)^2^+1.9947P] where P=(Fo^2^+2Fc^2^)/3'
_refine_ls_weighting_scheme calc
_refine_ls_wR_factor_gt 0.0653
_refine_ls_wR_factor_ref 0.0691
_reflns_number_gt 6402
_reflns_number_total 7304
_reflns_threshold_expression >2sigma(I)
_cod_data_source_file b210467a.txt
_cod_data_source_block apr502
_cod_original_sg_symbol_H-M Pna2(1)
_cod_database_code 7012374

loop_
_symmetry_equiv_pos_as_xyz
'x, y, z'
'-x, -y, z+1/2'
'-x+1/2, y+1/2, z+1/2'
'x+1/2, -y+1/2, z'

loop_
_atom_site_label
_atom_site_type_symbol
_atom_site_fract_x
_atom_site_fract_y
_atom_site_fract_z
_atom_site_U_iso_or_equiv
_atom_site_adp_type
_atom_site_occupancy
_atom_site_symmetry_multiplicity
_atom_site_calc_flag
_atom_site_refinement_flags
_atom_site_disorder_assembly
_atom_site_disorder_group
Mn Mn 0.358030(16) 0.21164(3) 0.41951(3) 0.02180(11) Uani 1 1 d . . .
P1 P 0.43011(3) 0.33581(5) 0.53371(5) 0.02127(17) Uani 1 1 d . . .
P2 P 0.36992(3) 0.38479(5) 0.32202(6) 0.02304(18) Uani 1 1 d . . .
Si1 Si 0.29104(3) 0.04696(6) 0.47941(7) 0.0298(2) Uani 1 1 d . . .
Si2 Si 0.38112(3) 0.02379(6) 0.31535(6) 0.0306(2) Uani 1 1 d . . .
N1 N 0.39049(9) 0.25538(15) 0.56475(16) 0.0210(5) Uani 1 1 d . . .
N2 N 0.32029(9) 0.31634(16) 0.33894(17) 0.0229(5) Uani 1 1 d . . .
N3 N 0.34207(9) 0.08590(16) 0.39750(17) 0.0241(6) Uani 1 1 d . . .
C1 C 0.42476(12) 0.3497(2) 0.3982(2) 0.0269(7) Uani 1 1 d . . .
H1 H 0.4586(17) 0.364(3) 0.371(3) 0.076(14) Uiso 1 1 d . . .
C2 C 0.41324(12) 0.4317(2) 0.6099(2) 0.0257(7) Uani 1 1 d . . .
C3 C 0.35752(12) 0.4584(2) 0.6135(2) 0.0297(7) Uani 1 1 d . . .
H3 H 0.3298 0.4259 0.5776 0.036 Uiso 1 1 calc R . .
C4 C 0.34208(14) 0.5315(2) 0.6684(3) 0.0399(9) Uani 1 1 d . . .
H4 H 0.304 0.5488 0.6696 0.048 Uiso 1 1 calc R . .
C5 C 0.38117(16) 0.5787(2) 0.7206(3) 0.0479(10) Uani 1 1 d . . .
H5 H 0.3704 0.6278 0.7602 0.058 Uiso 1 1 calc R . .
C6 C 0.43692(16) 0.5544(3) 0.7155(3) 0.0548(11) Uani 1 1 d . . .
H6 H 0.4644 0.588 0.7507 0.066 Uiso 1 1 calc R . .
C7 C 0.45316(14) 0.4824(2) 0.6601(2) 0.0390(9) Uani 1 1 d . . .
H7 H 0.4916 0.4674 0.6561 0.047 Uiso 1 1 calc R . .
C8 C 0.50287(11) 0.3160(2) 0.5652(2) 0.0243(7) Uani 1 1 d . . .
C9 C 0.54503(11) 0.3089(2) 0.4900(2) 0.0333(8) Uani 1 1 d . . .
H9 H 0.5368 0.3193 0.4178 0.04 Uiso 1 1 calc R . .
C10 C 0.59879(13) 0.2868(2) 0.5193(3) 0.0444(9) Uani 1 1 d . . .
H10 H 0.6273 0.2836 0.4673 0.053 Uiso 1 1 calc R . .
C11 C 0.61153(14) 0.2694(3) 0.6231(3) 0.0479(10) Uani 1 1 d . . .
H11 H 0.6485 0.2534 0.6424 0.057 Uiso 1 1 calc R . .
C12 C 0.57063(13) 0.2755(2) 0.6979(3) 0.0416(9) Uani 1 1 d . . .
H12 H 0.5793 0.2632 0.7695 0.05 Uiso 1 1 calc R . .
C13 C 0.51638(13) 0.2994(2) 0.6706(2) 0.0328(8) Uani 1 1 d . . .
H13 H 0.4885 0.3045 0.7237 0.039 Uiso 1 1 calc R . .
C14 C 0.34867(12) 0.4951(2) 0.3468(2) 0.0265(7) Uani 1 1 d . . .
C15 C 0.29642(12) 0.5262(2) 0.3150(3) 0.0391(8) Uani 1 1 d . . .
H15 H 0.2712 0.4887 0.2799 0.047 Uiso 1 1 calc R . .
C16 C 0.28075(15) 0.6096(2) 0.3334(3) 0.0496(9) Uani 1 1 d . . .
H16 H 0.2453 0.6297 0.3103 0.059 Uiso 1 1 calc R . .
C17 C 0.31664(19) 0.6640(3) 0.3854(3) 0.0534(11) Uani 1 1 d . . .
H17 H 0.3056 0.7215 0.3995 0.064 Uiso 1 1 calc R . .
C18 C 0.36811(18) 0.6359(2) 0.4169(3) 0.0527(10) Uani 1 1 d . . .
H18 H 0.3926 0.6741 0.4527 0.063 Uiso 1 1 calc R . .
C19 C 0.38504(15) 0.5519(2) 0.3971(2) 0.0387(8) Uani 1 1 d . . .
H19 H 0.4213 0.5332 0.4178 0.046 Uiso 1 1 calc R . .
C20 C 0.39837(12) 0.3909(2) 0.1881(2) 0.0261(7) Uani 1 1 d . . .
C21 C 0.43211(13) 0.3243(2) 0.1509(2) 0.0374(8) Uani 1 1 d . . .
H21 H 0.4419 0.2785 0.1968 0.045 Uiso 1 1 calc R . .
C22 C 0.45144(14) 0.3240(3) 0.0480(3) 0.0465(10) Uani 1 1 d . . .
H22 H 0.4743 0.2781 0.0238 0.056 Uiso 1 1 calc R . .
C23 C 0.43763(15) 0.3902(3) -0.0195(3) 0.0493(10) Uani 1 1 d . . .
H23 H 0.4506 0.3898 -0.0903 0.059 Uiso 1 1 calc R . .
C24 C 0.40511(15) 0.4567(3) 0.0162(2) 0.0469(10) Uani 1 1 d . . .
H24 H 0.3958 0.5024 -0.0302 0.056 Uiso 1 1 calc R . .
C25 C 0.38556(13) 0.4578(2) 0.1200(2) 0.0355(8) Uani 1 1 d . . .
H25 H 0.3634 0.5046 0.144 0.043 Uiso 1 1 calc R . .
C26 C 0.39638(11) 0.2085(2) 0.6623(2) 0.0222(7) Uani 1 1 d . . .
C27 C 0.43393(12) 0.1391(2) 0.6673(2) 0.0269(7) Uani 1 1 d . . .
C28 C 0.44015(13) 0.0946(2) 0.7615(2) 0.0357(8) Uani 1 1 d . . .
H28 H 0.4659 0.0482 0.7642 0.043 Uiso 1 1 calc R . .
C29 C 0.41056(14) 0.1149(3) 0.8509(2) 0.0404(9) Uani 1 1 d . . .
C30 C 0.37215(13) 0.1810(2) 0.8439(2) 0.0360(8) Uani 1 1 d . . .
H30 H 0.3506 0.1952 0.9044 0.043 Uiso 1 1 calc R . .
C31 C 0.36381(12) 0.2277(2) 0.7514(2) 0.0270(7) Uani 1 1 d . . .
C32 C 0.46699(13) 0.1092(2) 0.5727(2) 0.0350(8) Uani 1 1 d . . .
H32C H 0.4875 0.1579 0.5426 0.052 Uiso 1 1 calc R . .
H32B H 0.4414 0.0857 0.5196 0.052 Uiso 1 1 calc R . .
H32A H 0.4935 0.0646 0.5945 0.052 Uiso 1 1 calc R . .
C33 C 0.41815(18) 0.0659(3) 0.9537(3) 0.0720(13) Uani 1 1 d . . .
H33F H 0.41 0.0049 0.9421 0.108 Uiso 0.5 1 calc PR . .
H33E H 0.3925 0.0889 1.0071 0.108 Uiso 0.5 1 calc PR . .
H33D H 0.4568 0.0722 0.9783 0.108 Uiso 0.5 1 calc PR . .
H33C H 0.4296 0.1058 1.0095 0.108 Uiso 0.5 1 calc PR . .
H33B H 0.447 0.0218 0.9445 0.108 Uiso 0.5 1 calc PR . .
H33A H 0.3827 0.0384 0.9734 0.108 Uiso 0.5 1 calc PR . .
C34 C 0.31903(14) 0.2951(2) 0.7507(3) 0.0413(9) Uani 1 1 d . . .
H34C H 0.3352 0.3505 0.7714 0.062 Uiso 1 1 calc R . .
H34B H 0.2895 0.2792 0.8007 0.062 Uiso 1 1 calc R . .
H34A H 0.3032 0.2998 0.6797 0.062 Uiso 1 1 calc R . .
C35 C 0.26396(11) 0.31648(19) 0.2992(2) 0.0225(7) Uani 1 1 d . . .
C36 C 0.25115(11) 0.2787(2) 0.2012(2) 0.0258(7) Uani 1 1 d . . .
C37 C 0.19558(12) 0.2763(2) 0.1676(2) 0.0326(8) Uani 1 1 d . . .
H37 H 0.1872 0.2508 0.1014 0.039 Uiso 1 1 calc R . .
C38 C 0.15238(12) 0.3095(2) 0.2271(3) 0.0328(8) Uani 1 1 d . . .
C39 C 0.16543(11) 0.3437(2) 0.3246(3) 0.0339(8) Uani 1 1 d . . .
H39 H 0.1361 0.3659 0.3672 0.041 Uiso 1 1 calc R . .
C40 C 0.22019(12) 0.3468(2) 0.3627(2) 0.0282(7) Uani 1 1 d . . .
C41 C 0.29603(13) 0.2394(2) 0.1325(2) 0.0412(9) Uani 1 1 d . . .
H41C H 0.3171 0.2852 0.0973 0.062 Uiso 1 1 calc R . .
H41B H 0.2786 0.2022 0.0794 0.062 Uiso 1 1 calc R . .
H41A H 0.3215 0.2052 0.1764 0.062 Uiso 1 1 calc R . .
C42 C 0.09226(13) 0.3090(3) 0.1880(3) 0.0500(10) Uani 1 1 d . . .
H42F H 0.0688 0.2773 0.2379 0.075 Uiso 0.5 1 calc PR . .
H42E H 0.0906 0.2812 0.1186 0.075 Uiso 0.5 1 calc PR . .
H42D H 0.0787 0.3683 0.1821 0.075 Uiso 0.5 1 calc PR . .
H42C H 0.0899 0.3406 0.1212 0.075 Uiso 0.5 1 calc PR . .
H42B H 0.0681 0.3366 0.2405 0.075 Uiso 0.5 1 calc PR . .
H42A H 0.08 0.2496 0.177 0.075 Uiso 0.5 1 calc PR . .
C43 C 0.23036(13) 0.3805(2) 0.4722(2) 0.0373(8) Uani 1 1 d . . .
H43C H 0.2487 0.4368 0.468 0.056 Uiso 1 1 calc R . .
H43B H 0.2545 0.3404 0.5108 0.056 Uiso 1 1 calc R . .
H43A H 0.1946 0.3863 0.5093 0.056 Uiso 1 1 calc R . .
C44 C 0.24275(15) 0.1372(3) 0.5140(4) 0.0628(12) Uani 1 1 d . . .
H44C H 0.2264 0.161 0.4494 0.094 Uiso 1 1 calc R . .
H44B H 0.2637 0.1822 0.5509 0.094 Uiso 1 1 calc R . .
H44A H 0.2128 0.1157 0.5598 0.094 Uiso 1 1 calc R . .
C45 C 0.31904(15) 0.0052(2) 0.6068(3) 0.0462(9) Uani 1 1 d . . .
H45C H 0.3286 0.0536 0.653 0.069 Uiso 1 1 calc R . .
H45B H 0.3526 -0.0292 0.5934 0.069 Uiso 1 1 calc R . .
H45A H 0.2906 -0.0307 0.6411 0.069 Uiso 1 1 calc R . .
C46 C 0.24927(14) -0.0422(3) 0.4209(3) 0.0572(10) Uani 1 1 d . . .
H46C H 0.274 -0.0906 0.4045 0.086 Uiso 1 1 calc R . .
H46B H 0.2312 -0.0221 0.3561 0.086 Uiso 1 1 calc R . .
H46A H 0.2207 -0.0607 0.4714 0.086 Uiso 1 1 calc R . .
C47 C 0.41146(15) -0.0746(2) 0.3811(3) 0.0444(9) Uani 1 1 d . . .
H47C H 0.3811 -0.1103 0.4088 0.067 Uiso 1 1 calc R . .
H47B H 0.436 -0.0569 0.4391 0.067 Uiso 1 1 calc R . .
H47A H 0.4331 -0.1077 0.3294 0.067 Uiso 1 1 calc R . .
C48 C 0.34162(16) -0.0173(3) 0.1981(3) 0.0526(11) Uani 1 1 d . . .
H48C H 0.3256 0.0312 0.1592 0.079 Uiso 1 1 calc R . .
H48B H 0.3115 -0.0554 0.2218 0.079 Uiso 1 1 calc R . .
H48A H 0.3671 -0.0492 0.1519 0.079 Uiso 1 1 calc R . .
C49 C 0.44031(14) 0.0898(2) 0.2620(3) 0.0416(9) Uani 1 1 d . . .
H49C H 0.4629 0.1117 0.3206 0.062 Uiso 1 1 calc R . .
H49B H 0.4253 0.1382 0.2214 0.062 Uiso 1 1 calc R . .
H49A H 0.4637 0.054 0.216 0.062 Uiso 1 1 calc R . .

loop_
_atom_site_aniso_label
_atom_site_aniso_U_11
_atom_site_aniso_U_22
_atom_site_aniso_U_33
_atom_site_aniso_U_23
_atom_site_aniso_U_13
_atom_site_aniso_U_12
Mn 0.0255(2) 0.0204(2) 0.0195(2) -0.0011(2) -0.00173(19) -0.0007(2)
P1 0.0206(4) 0.0251(5) 0.0181(3) 0.0002(3) -0.0007(3) -0.0001(4)
P2 0.0252(4) 0.0257(5) 0.0182(4) 0.0024(3) -0.0008(3) 0.0004(3)
Si1 0.0273(4) 0.0273(5) 0.0348(4) 0.0002(4) 0.0038(4) -0.0034(4)
Si2 0.0410(5) 0.0241(5) 0.0265(4) -0.0056(4) 0.0039(4) -0.0015(4)
N1 0.0211(12) 0.0206(15) 0.0212(13) -0.0010(10) 0.0003(10) -0.0011(10)
N2 0.0232(12) 0.0249(15) 0.0207(12) 0.0023(11) -0.0018(10) -0.0007(10)
N3 0.0266(12) 0.0220(15) 0.0237(13) -0.0017(11) 0.0017(10) -0.0003(11)
C1 0.0233(16) 0.035(2) 0.0220(16) 0.0025(13) 0.0025(13) -0.0001(14)
C2 0.0322(17) 0.0209(19) 0.0240(15) 0.0017(13) 0.0027(13) -0.0022(14)
C3 0.0301(18) 0.026(2) 0.0330(17) 0.0029(14) 0.0035(14) -0.0003(15)
C4 0.0405(19) 0.035(2) 0.0441(19) 0.0035(17) 0.0088(16) 0.0099(17)
C5 0.060(2) 0.033(2) 0.051(2) -0.0122(18) 0.0145(19) 0.000(2)
C6 0.054(2) 0.044(3) 0.066(2) -0.030(2) 0.000(2) -0.010(2)
C7 0.0345(18) 0.037(2) 0.045(2) -0.0099(17) 0.0050(15) -0.0053(16)
C8 0.0212(15) 0.0227(19) 0.0291(16) -0.0014(13) -0.0048(12) -0.0010(13)
C9 0.0253(16) 0.041(2) 0.0340(17) 0.0010(16) 0.0012(14) 0.0016(14)
C10 0.0244(17) 0.054(3) 0.055(2) -0.0030(19) 0.0036(16) 0.0018(16)
C11 0.0225(17) 0.055(3) 0.066(3) 0.009(2) -0.0129(18) 0.0009(17)
C12 0.0342(19) 0.044(3) 0.046(2) 0.0125(17) -0.0188(17) -0.0068(17)
C13 0.0331(18) 0.037(2) 0.0280(16) 0.0012(15) -0.0057(14) -0.0062(15)
C14 0.0363(16) 0.0236(19) 0.0197(14) 0.0048(13) 0.0027(13) -0.0028(14)
C15 0.0388(18) 0.028(2) 0.051(2) -0.0023(17) 0.0034(17) 0.0010(16)
C16 0.052(2) 0.038(3) 0.059(2) 0.008(2) 0.011(2) 0.0091(19)
C17 0.097(3) 0.028(2) 0.0352(19) 0.0052(17) 0.015(2) 0.010(2)
C18 0.103(3) 0.028(2) 0.0270(17) 0.0027(18) -0.009(2) -0.017(2)
C19 0.057(2) 0.028(2) 0.0304(18) 0.0085(15) -0.0078(15) -0.0096(17)
C20 0.0289(16) 0.030(2) 0.0198(15) 0.0015(14) -0.0007(13) -0.0031(15)
C21 0.044(2) 0.039(2) 0.0294(18) 0.0029(16) 0.0048(15) 0.0016(18)
C22 0.055(2) 0.047(3) 0.038(2) -0.0045(18) 0.0140(17) 0.0016(19)
C23 0.062(2) 0.063(3) 0.0226(17) 0.000(2) 0.0088(17) -0.004(2)
C24 0.056(2) 0.060(3) 0.0249(18) 0.0199(17) -0.0024(16) -0.010(2)
C25 0.0377(18) 0.041(2) 0.0282(17) 0.0036(15) -0.0014(14) 0.0029(16)
C26 0.0216(15) 0.0255(19) 0.0195(14) -0.0017(13) -0.0040(12) -0.0054(14)
C27 0.0265(16) 0.031(2) 0.0236(15) 0.0022(14) -0.0039(13) -0.0013(15)
C28 0.0351(18) 0.035(2) 0.0368(18) 0.0068(16) -0.0064(15) 0.0016(16)
C29 0.044(2) 0.054(3) 0.0232(17) 0.0116(16) -0.0056(15) -0.0091(18)
C30 0.0428(18) 0.044(2) 0.0210(16) -0.0001(15) 0.0060(14) -0.0129(17)
C31 0.0308(16) 0.028(2) 0.0220(15) -0.0058(13) 0.0054(13) -0.0063(15)
C32 0.0332(18) 0.036(2) 0.0360(18) -0.0022(15) 0.0002(15) 0.0081(16)
C33 0.082(3) 0.094(4) 0.040(2) 0.035(2) -0.008(2) -0.002(3)
C34 0.046(2) 0.034(2) 0.0439(19) -0.0007(17) 0.0244(16) 0.0059(18)
C35 0.0247(15) 0.0196(18) 0.0233(15) 0.0043(13) -0.0008(12) 0.0013(13)
C36 0.0269(16) 0.023(2) 0.0279(16) 0.0007(14) -0.0021(13) 0.0007(13)
C37 0.0334(18) 0.033(2) 0.0310(17) -0.0033(15) -0.0066(14) -0.0030(15)
C38 0.0264(17) 0.026(2) 0.0455(19) 0.0070(16) -0.0060(14) -0.0031(15)
C39 0.0262(16) 0.036(2) 0.0395(19) 0.0047(17) 0.0054(15) 0.0046(14)
C40 0.0294(17) 0.027(2) 0.0283(16) 0.0025(14) 0.0027(13) 0.0017(14)
C41 0.0386(19) 0.050(3) 0.0350(18) -0.0179(17) -0.0046(15) 0.0005(18)
C42 0.0319(18) 0.056(3) 0.062(2) 0.004(2) -0.0125(17) 0.0014(18)
C43 0.0335(17) 0.046(2) 0.0326(17) -0.0096(17) 0.0055(15) 0.0026(16)
C44 0.048(2) 0.051(3) 0.089(3) 0.021(2) 0.035(2) 0.0144(19)
C45 0.051(2) 0.045(3) 0.043(2) 0.0071(18) 0.0025(17) -0.0093(19)
C46 0.053(2) 0.064(3) 0.054(2) 0.001(2) 0.001(2) -0.0281(19)
C47 0.055(2) 0.030(2) 0.048(2) -0.0023(17) 0.0111(16) 0.0086(18)
C48 0.070(3) 0.055(3) 0.0323(19) -0.0144(18) 0.0039(18) -0.009(2)
C49 0.046(2) 0.039(2) 0.0406(19) -0.0029(17) 0.0137(16) 0.0014(18)

loop_
_atom_type_symbol
_atom_type_description
_atom_type_scat_dispersion_real
_atom_type_scat_dispersion_imag
_atom_type_scat_source
C C 0.0033 0.0016 'International Tables Vol C Tables 4.2.6.8 and 6.1.1.4'
H H 0 0 'International Tables Vol C Tables 4.2.6.8 and 6.1.1.4'
Mn Mn 0.3368 0.7283 'International Tables Vol C Tables 4.2.6.8 and 6.1.1.4'
N N 0.0061 0.0033 'International Tables Vol C Tables 4.2.6.8 and 6.1.1.4'
P P 0.1023 0.0942 'International Tables Vol C Tables 4.2.6.8 and 6.1.1.4'
Si Si 0.0817 0.0704 'International Tables Vol C Tables 4.2.6.8 and 6.1.1.4'

loop_
_geom_angle_atom_site_label_1
_geom_angle_atom_site_label_2
_geom_angle_atom_site_label_3
_geom_angle
_geom_angle_site_symmetry_1
_geom_angle_site_symmetry_3
_geom_angle_publ_flag
N3 Mn N1 120.27(9) . . ?
N3 Mn N2 126.76(9) . . ?
N1 Mn N2 109.16(9) . . ?
N1 P1 C1 107.10(14) . . ?
N1 P1 C8 112.13(13) . . ?
C1 P1 C8 108.07(13) . . ?
N1 P1 C2 112.02(12) . . ?
C1 P1 C2 113.92(15) . . ?
C8 P1 C2 103.62(13) . . ?
N2 P2 C1 106.12(14) . . ?
N2 P2 C14 113.33(13) . . ?
C1 P2 C14 114.58(15) . . ?
N2 P2 C20 115.60(13) . . ?
C1 P2 C20 104.75(14) . . ?
C14 P2 C20 102.42(14) . . ?
N3 Si1 C46 113.83(15) . . ?
N3 Si1 C45 113.12(14) . . ?
C46 Si1 C45 106.12(18) . . ?
N3 Si1 C44 108.43(15) . . ?
C46 Si1 C44 108.75(19) . . ?
C45 Si1 C44 106.26(18) . . ?
N3 Si2 C48 113.79(15) . . ?
N3 Si2 C49 108.91(14) . . ?
C48 Si2 C49 106.32(17) . . ?
N3 Si2 C47 113.69(13) . . ?
C48 Si2 C47 105.48(18) . . ?
C49 Si2 C47 108.27(16) . . ?
C26 N1 P1 122.86(18) . . ?
C26 N1 Mn 128.33(18) . . ?
P1 N1 Mn 104.62(11) . . ?
C35 N2 P2 130.02(19) . . ?
C35 N2 Mn 124.57(18) . . ?
P2 N2 Mn 104.99(11) . . ?
Si2 N3 Si1 124.14(15) . . ?
Si2 N3 Mn 122.24(13) . . ?
Si1 N3 Mn 113.26(12) . . ?
P2 C1 P1 130.73(18) . . ?
C7 C2 C3 118.1(3) . . ?
C7 C2 P1 123.7(2) . . ?
C3 C2 P1 118.2(2) . . ?
C4 C3 C2 121.0(3) . . ?
C5 C4 C3 120.3(3) . . ?
C4 C5 C6 119.4(3) . . ?
C7 C6 C5 121.0(3) . . ?
C6 C7 C2 120.0(3) . . ?
C9 C8 C13 118.2(3) . . ?
C9 C8 P1 123.9(2) . . ?
C13 C8 P1 117.6(2) . . ?
C10 C9 C8 120.6(3) . . ?
C11 C10 C9 120.8(3) . . ?
C12 C11 C10 119.5(3) . . ?
C11 C12 C13 120.8(3) . . ?
C12 C13 C8 120.1(3) . . ?
C19 C14 C15 118.0(3) . . ?
C19 C14 P2 120.2(2) . . ?
C15 C14 P2 121.7(2) . . ?
C16 C15 C14 121.5(3) . . ?
C15 C16 C17 119.6(4) . . ?
C18 C17 C16 120.4(4) . . ?
C17 C18 C19 120.7(3) . . ?
C18 C19 C14 119.8(3) . . ?
C25 C20 C21 118.3(3) . . ?
C25 C20 P2 122.3(2) . . ?
C21 C20 P2 119.3(2) . . ?
C22 C21 C20 120.9(3) . . ?
C23 C22 C21 120.2(3) . . ?
C24 C23 C22 119.6(3) . . ?
C23 C24 C25 120.7(3) . . ?
C20 C25 C24 120.2(3) . . ?
C31 C26 C27 118.8(3) . . ?
C31 C26 N1 121.8(3) . . ?
C27 C26 N1 119.3(2) . . ?
C28 C27 C26 119.4(3) . . ?
C28 C27 C32 118.3(3) . . ?
C26 C27 C32 122.4(3) . . ?
C29 C28 C27 122.7(3) . . ?
C28 C29 C30 117.4(3) . . ?
C28 C29 C33 122.0(3) . . ?
C30 C29 C33 120.5(3) . . ?
C29 C30 C31 122.5(3) . . ?
C30 C31 C26 119.1(3) . . ?
C30 C31 C34 118.2(3) . . ?
C26 C31 C34 122.7(3) . . ?
C40 C35 C36 119.0(2) . . ?
C40 C35 N2 119.9(2) . . ?
C36 C35 N2 120.8(2) . . ?
C37 C36 C35 119.1(3) . . ?
C37 C36 C41 119.3(3) . . ?
C35 C36 C41 121.5(2) . . ?
C38 C37 C36 122.4(3) . . ?
C37 C38 C39 117.7(3) . . ?
C37 C38 C42 121.9(3) . . ?
C39 C38 C42 120.5(3) . . ?
C38 C39 C40 122.3(3) . . ?
C39 C40 C35 119.3(3) . . ?
C39 C40 C43 118.9(3) . . ?
C35 C40 C43 121.8(3) . . ?

loop_
_geom_bond_atom_site_label_1
_geom_bond_atom_site_label_2
_geom_bond_distance
_geom_bond_site_symmetry_2
_geom_bond_publ_flag
Mn N3 2.012(2) . ?
Mn N1 2.110(2) . ?
Mn N2 2.124(2) . ?
P1 N1 1.618(2) . ?
P1 C1 1.735(3) . ?
P1 C8 1.811(3) . ?
P1 C2 1.822(3) . ?
P2 N2 1.609(2) . ?
P2 C1 1.717(3) . ?
P2 C14 1.818(3) . ?
P2 C20 1.831(3) . ?
Si1 N3 1.712(2) . ?
Si1 C46 1.862(4) . ?
Si1 C45 1.865(3) . ?
Si1 C44 1.870(4) . ?
Si2 N3 1.700(2) . ?
Si2 C48 1.873(3) . ?
Si2 C49 1.874(3) . ?
Si2 C47 1.888(4) . ?
N1 C26 1.442(3) . ?
N2 C35 1.437(3) . ?
C2 C7 1.392(4) . ?
C2 C3 1.396(4) . ?
C3 C4 1.383(5) . ?
C4 C5 1.360(5) . ?
C5 C6 1.386(5) . ?
C6 C7 1.378(5) . ?
C8 C9 1.391(4) . ?
C8 C13 1.398(4) . ?
C9 C10 1.381(4) . ?
C10 C11 1.377(5) . ?
C11 C12 1.365(5) . ?
C12 C13 1.393(4) . ?
C14 C19 1.393(4) . ?
C14 C15 1.398(4) . ?
C15 C16 1.370(5) . ?
C16 C17 1.373(5) . ?
C17 C18 1.365(5) . ?
C18 C19 1.392(5) . ?
C20 C25 1.386(4) . ?
C20 C21 1.396(4) . ?
C21 C22 1.383(4) . ?
C22 C23 1.380(5) . ?
C23 C24 1.370(5) . ?
C24 C25 1.397(4) . ?
C26 C31 1.404(4) . ?
C26 C27 1.405(4) . ?
C27 C28 1.389(4) . ?
C27 C32 1.509(4) . ?
C28 C29 1.372(5) . ?
C29 C30 1.382(5) . ?
C29 C33 1.521(4) . ?
C30 C31 1.393(4) . ?
C31 C34 1.499(4) . ?
C35 C40 1.402(4) . ?
C35 C36 1.408(4) . ?
C36 C37 1.395(4) . ?
C36 C41 1.511(4) . ?
C37 C38 1.379(4) . ?
C38 C39 1.381(4) . ?
C38 C42 1.520(4) . ?
C39 C40 1.396(4) . ?
C40 C43 1.504(4) . ?
